data_1533304
loop_
_publ_author_name
'Zhang Jianguo'
'Zhang Tonglai'
'Yang Li'

_publ_section_title
;
 A study of crystal structure and explosive properties of ammonium
 perchlorate
;
_journal_name_full 'Huozhayao Xuebao'
_journal_page_first 33
_journal_page_last 34
_journal_volume 25
_journal_year 2002
_chemical_formula_sum 'Cl H4 N O4'
_chemical_name_systematic '(N H4) (Cl O4)'
_space_group_IT_number 33
_symmetry_space_group_name_Hall 'P 2c -2n'
_symmetry_space_group_name_H-M 'P n a 21'
_cell_angle_alpha 90
_cell_angle_beta 90
_cell_angle_gamma 90
_cell_formula_units_Z 4
_cell_length_a 9.22
_cell_length_b 7.458
_cell_length_c 5.814
_cell_volume 399.787
_citation_journal_id_ASTM HUXUFP
_cod_data_source_file ZhangJianguo_HUXUFP_2002_347.cif
_cod_data_source_block H4Cl1N1O4
_cod_original_cell_volume 399.7867
_cod_original_formula_sum 'H4 Cl1 N1 O4'
_cod_database_code 1533304

loop_
_symmetry_equiv_pos_as_xyz
x,y,z
-x,-y,z+1/2
-x+1/2,y+1/2,z+1/2
x+1/2,-y+1/2,z

loop_
_atom_site_label
_atom_site_type_symbol
_atom_site_fract_x
_atom_site_fract_y
_atom_site_fract_z
_atom_site_occupancy
_atom_site_U_iso_or_equiv
H1 H+1 0.806 0.41 0.806 1 0.0
O2 O-2 0.1851 0.0656 0.207 1 0.0
N1 N-3 0.8191 0.3339 0.704 1 0.0
H4 H+1 0.742 0.314 0.633 1 0.0
Cl1 Cl+7 0.0681 0.1918 0.1973 1 0.0
O1 O-2 0.0823 0.3087 0.3991 1 0.0
H2 H+1 0.883 0.366 0.613 1 0.0
O4 O-2 -0.0678 0.1025 0.2094 1 0.0
H3 H+1 0.846 0.237 0.766 1 0.0
O3 O-2 0.0774 0.2993 -0.0025 1 0.0
